data_1534619
loop_
_publ_author_name
'Arakcheeva, A.V.'

_publ_section_title
;
 Crystal structure of a new niobium oxide Nb4O5.
;
_journal_name_full Kristallografiya
_journal_page_first 589
_journal_page_last 597
_journal_volume 37
_journal_year 1992
_chemical_formula_sum 'Nb4 O5'
_space_group_IT_number 137
_symmetry_space_group_name_Hall '-P 4ac 2a'
_symmetry_space_group_name_H-M 'P 42/n m c :2'
_cell_angle_alpha 90
_cell_angle_beta 90
_cell_angle_gamma 90
_cell_formula_units_Z 2
_cell_length_a 6.651
_cell_length_b 6.651
_cell_length_c 4.814
_cell_volume 212.951
_citation_journal_id_ASTM KRISAJ
_cod_data_source_file Arakcheeva_KRISAJ_1992_1276.cif
_cod_data_source_block Nb4O5
_cod_original_cell_volume 212.9512
_cod_database_code 1534619

loop_
_symmetry_equiv_pos_as_xyz
x,y,z
-y+1/2,x,z+1/2
-x+1/2,-y+1/2,z
y,-x+1/2,z+1/2
x+1/2,-y,-z
y+1/2,x+1/2,-z+1/2
-x,y+1/2,-z
-y,-x,-z+1/2
-x,-y,-z
y-1/2,-x,-z-1/2
x-1/2,y-1/2,-z
-y,x-1/2,-z-1/2
-x-1/2,y,z
-y-1/2,-x-1/2,z-1/2
x,-y-1/2,z
y,x,z-1/2

loop_
_atom_site_label
_atom_site_type_symbol
_atom_site_fract_x
_atom_site_fract_y
_atom_site_fract_z
_atom_site_occupancy
_atom_site_U_iso_or_equiv
O2 O-2 -0.0367 0.0367 0.25 1 0.0
O1 O-2 0.25 0.75 0.25 1 0.0
Nb1 Nb+2 0.25 0.04505 0.45548 1 0.0
